data_2010072
loop_
_publ_author_name
'Zheng, Y. Q.'
'Adam, A.'

_publ_section_title
;
 Potassium <i>trans</i>-tetraaquadicarbonatonickelate(II),
 K~2~[Ni(CO~3~)~2~(H~2~O)~4~]
;
_journal_issue 9
_journal_name_full 'Acta Crystallographica Section C'
_journal_page_first 1422
_journal_page_last 1424
_journal_paper_doi 10.1107/S0108270193012855
_journal_volume 50
_journal_year 1994
_chemical_formula_moiety 'K2 [Ni (C O3 )2 (H2 O )4]'
_chemical_formula_sum 'C2 H8 K2 Ni O10'
_chemical_formula_weight 328.97
_space_group_IT_number 14
_symmetry_cell_setting monoclinic
_symmetry_space_group_name_Hall '-P 2yn'
_symmetry_space_group_name_H-M 'P 1 21/n 1'
_atom_type_scat_source IntTabIV
_cell_angle_alpha 90.
_cell_angle_beta 99.69(2)
_cell_angle_gamma 90.
_cell_formula_units_Z 2
_cell_length_a 11.408(4)
_cell_length_b 6.1560(10)
_cell_length_c 6.755(2)
_cell_measurement_reflns_used 25
_cell_measurement_temperature 293
_cell_measurement_theta_max 12
_cell_measurement_theta_min 3
_cell_volume 467.6(2)
_diffrn_measurement_device 'Enraf-Nonius CAD-4'
_diffrn_measurement_method \w/2\q
_diffrn_radiation_type MoK\a
_diffrn_radiation_wavelength 0.71069
_diffrn_reflns_av_R_equivalents 0.023
_diffrn_reflns_limit_h_max 15
_diffrn_reflns_limit_h_min -15
_diffrn_reflns_limit_k_max 8
_diffrn_reflns_limit_k_min 0
_diffrn_reflns_limit_l_max 9
_diffrn_reflns_limit_l_min -9
_diffrn_reflns_number 2964
_diffrn_reflns_theta_max 30
_diffrn_standards_decay_% insignificant
_diffrn_standards_interval_count 100
_diffrn_standards_number 3
_exptl_absorpt_coefficient_mu 3.011
_exptl_absorpt_correction_T_max 0.9997
_exptl_absorpt_correction_T_min 0.9566
_exptl_absorpt_correction_type empirical
_exptl_crystal_colour green
_exptl_crystal_density_diffrn 2.337
_exptl_crystal_density_meas 2.314
_exptl_crystal_description 'truncated octahedron'
_exptl_crystal_size_max 0.125
_exptl_crystal_size_mid 0.075
_exptl_crystal_size_min 0.05
_refine_diff_density_max 0.88
_refine_diff_density_min -1.23
_refine_ls_extinction_method none
_refine_ls_goodness_of_fit_obs 3.767
_refine_ls_hydrogen_treatment refU
_refine_ls_number_parameters 86
_refine_ls_number_reflns 970
_refine_ls_R_factor_obs 0.053
_refine_ls_shift/esd_max 0.05
_refine_ls_structure_factor_coef F
_refine_ls_weighting_details 'w = 3.8878/\s^2^(F)'
_refine_ls_weighting_scheme calc
_refine_ls_wR_factor_obs 0.030
_reflns_number_observed 970
_reflns_number_total 1286
_reflns_observed_criterion |F~o~|>=4\s(F~o~)
_cod_data_source_file sh1076.cif
_cod_data_source_block sh1076_structure_1_of_1
_cod_depositor_comments
;
The following automatic conversions were performed:

'_refine_ls_weighting_scheme' value 'w = 3.8878/\s^2^(F)' was changed
to 'calc'. New tag '_refine_ls_weighting_details' was created. The
value of the new tag was set to 'w = 3.8878/\s^2^(F)'.

Automatic conversion script
Id: cif_fix_values 3143 2015-03-26 13:38:13Z robertas 
;
_cod_original_sg_symbol_H-M 'P 21/n'
_cod_original_formula_sum 'C2 H8 K2 Ni1 O10'
_cod_database_code 2010072

loop_
_symmetry_equiv_pos_as_xyz
x,y,z
-x,-y,-z
1/2+x,1/2-y,1/2+z
1/2-x,1/2+y,1/2-z

loop_
_atom_site_label
_atom_site_fract_x
_atom_site_fract_y
_atom_site_fract_z
_atom_site_U_iso_or_equiv
K .31530(10) .14560(10) .08250(10) .0226(2)
Ni .5 .5 .5 .0148(2)
C .3231(3) .1526(6) .5783(5) .0166(10)
O1 .3505(2) .3109(4) .4690(4) .0187(8)
O2 .2214(2) .0627(4) .5345(4) .0216(8)
O3 .3977(2) .0857(4) .7308(4) .0212(8)
O4 .5930(2) .2777(4) .6975(4) .0200(8)
O5 .5502(2) .3355(4) .2562(4) .0228(8)
H1 .475(4) .785(7) .268(6) .038(12)
H2 .127(6) .183(8) .312(9) .025(10)
H3 .608(5) .393(7) .196(6) .042(13)
H4 .583(4) .182(6) .277(5) .073(16)

loop_
_geom_angle_atom_site_label_1
_geom_angle_atom_site_label_2
_geom_angle_atom_site_label_3
_geom_angle_site_symmetry_1
_geom_angle_site_symmetry_2
_geom_angle_site_symmetry_3
_geom_angle
_geom_angle_publ_flag
O1 Ni O4 . . 2_666 89.00(10) yes
O1 Ni O5 . . . 88.70(10) yes
O4 Ni O5 2_666 . . 89.50(10) yes
O1 C O2 . . . 119.5(3) yes
O1 C O3 . . . 120.5(3) yes
O2 C O3 . . . 120.0(3) yes
O1 K O3 4 4 4_556 148.90(10) yes
O1 K O5 4 4 4 60.40(10) yes
O1 K O1 4 4 . 112.20(10) yes
O1 K O2 4 4 1_565 85.20(10) yes
O1 K O4 4 4 3_454 82.70(10) yes
O3 K O5 4_556 4 4 88.70(10) yes
O3 K O1 4_556 4 . 96.80(10) yes
O3 K O2 4_556 4 1_565 86.10(10) yes
O3 K O4 4_556 4 3_454 99.60(10) yes
O3 K O4 4_556 4 2_666 136.30(10) yes
O5 K O1 4 4 . 152.70(10) yes
O5 K O2 4 4 1_565 80.00(10) yes
O5 K O4 4 4 2_666 128.20(10) yes
O1 K O2 . 4 1_565 126.90(10) yes
O1 K O4 . 4 3_454 66.60(10) yes
O5 K O4 4 4 3_454 86.10(10) yes
O1 K O4 4 4 2_666 70.90(10) yes
O1 K O4 . 4 2_666 62.20(10) yes
O2 K O4 1_565 4 3_454 164.90(10) yes
O2 K O4 1_565 4 2_666 79.60(10) yes
O4 K O4 3_454 4 2_666 104.90(10) yes
H1 O4 H2 . 2_666 4 100(5) yes
O4 H1 O3 3_454 4_545 3_454 165(4) yes
O4 H2 O2 3_454 . . 168(6) yes
H4 O5 H3 4 4 4 99(4) yes
O5 H3 O2 3_465 3_465 1_565 164(4) yes
O5 H4 O3 4 4 3_454 165(3) yes

loop_
_geom_bond_atom_site_label_1
_geom_bond_atom_site_label_2
_geom_bond_site_symmetry_1
_geom_bond_site_symmetry_2
_geom_bond_distance
_geom_bond_publ_flag
Ni O1 . . 2.046(2) yes
Ni O4 . . 2.074(2) yes
Ni O5 . . 2.094(3) yes
C O1 . . 1.292(5) yes
C O2 . . 1.275(4) yes
C O3 . . 1.289(4) yes
K O1 4 4 2.768(3) yes
K O3 4 4_556 2.723(3) yes
K O5 4 4 2.978(3) yes
K O1 4 . 2.779(3) yes
K O2 4 1_565 2.699(3) yes
K O4 4 3_454 3.094(3) yes
K O4 4 2_666 2.814(3) yes
O4 H1 2_666 . 0.93(3) yes
O5 H3 4 4 0.91(5) yes
O4 H2 2_666 4 0.84(5) yes
O5 H4 4 4 1.02(3) yes

loop_
_geom_contact_atom_site_label_1
_geom_contact_atom_site_label_2
_geom_contact_distance
_geom_contact_site_symmetry_1
_geom_contact_site_symmetry_2
_geom_contact_publ_flag
O3 H1 1.65(4) 4_556 3_465 yes
O2 H2 1.85(5) 1_565 1_565 yes
O2 O4 2.678(4) 4 2_666 yes
O3 O4 2.565(4) 2_666 2_666 yes
O3 H4 1.67(3) 4_556 3_455 yes
O2 H3 1.84(5) 1_565 3_465 yes
O2 O5 2.727(3) 2_566 4 yes
O3 O5 2.658(4) 3_454 4 yes
